data_2226591
loop_
_publ_author_name
'Ali, Qamar'
'Yousuf, Sammer'
'Raza Shah, Muhammad'
'Ng, Seik Weng'

_publ_section_title
;
 Di-<i>tert</i>-butyl 2,2'-[(biphenyl-4,4'-diyl)dioxy]diacetate
;
_journal_coeditor_code LH5072
_journal_issue 7
_journal_name_full 'Acta Crystallographica Section E'
_journal_page_first o1739
_journal_paper_doi 10.1107/S1600536810023391
_journal_volume 66
_journal_year 2010
_chemical_formula_iupac 'C24 H30 O6'
_chemical_formula_moiety 'C24 H30 O6'
_chemical_formula_sum 'C24 H30 O6'
_chemical_formula_weight 414.48
_chemical_name_systematic
;
Di-<i>tert</i>-butyl 2,2'-[(biphenyl-4,4'-diyl)dioxy]diacetate
;
_space_group_IT_number 14
_symmetry_cell_setting monoclinic
_symmetry_space_group_name_Hall '-P 2ybc'
_symmetry_space_group_name_H-M 'P 1 21/c 1'
_atom_sites_solution_hydrogens geom
_atom_sites_solution_primary direct
_atom_sites_solution_secondary difmap
_audit_creation_method SHELXL-97
_cell_angle_alpha 90.00
_cell_angle_beta 114.6450(10)
_cell_angle_gamma 90.00
_cell_formula_units_Z 2
_cell_length_a 9.9390(7)
_cell_length_b 12.6247(8)
_cell_length_c 9.8458(7)
_cell_measurement_reflns_used 2683
_cell_measurement_temperature 293(2)
_cell_measurement_theta_max 28.4
_cell_measurement_theta_min 2.8
_cell_volume 1122.88(13)
_computing_cell_refinement 'SAINT (Bruker, 2002)'
_computing_data_collection 'SMART (Bruker, 2002)'
_computing_data_reduction 'SAINT (Bruker, 2002)'
_computing_molecular_graphics 'X-Seed (Barbour, 2001)'
_computing_publication_material '<i>publCIF</i> (Westrip, 2010)'
_computing_structure_refinement 'SHELXL97 (Sheldrick, 2008)'
_computing_structure_solution 'SHELXS97 (Sheldrick, 2008)'
_diffrn_ambient_temperature 293(2)
_diffrn_measured_fraction_theta_full 0.997
_diffrn_measured_fraction_theta_max 0.997
_diffrn_measurement_device_type 'Bruker SMART APEX diffractometer'
_diffrn_measurement_method '\w scans'
_diffrn_radiation_monochromator graphite
_diffrn_radiation_source 'fine-focus sealed tube'
_diffrn_radiation_type MoK\a
_diffrn_radiation_wavelength 0.71073
_diffrn_reflns_av_R_equivalents 0.0240
_diffrn_reflns_av_sigmaI/netI 0.0251
_diffrn_reflns_limit_h_max 12
_diffrn_reflns_limit_h_min -9
_diffrn_reflns_limit_k_max 16
_diffrn_reflns_limit_k_min -15
_diffrn_reflns_limit_l_max 12
_diffrn_reflns_limit_l_min -12
_diffrn_reflns_number 7450
_diffrn_reflns_theta_full 27.50
_diffrn_reflns_theta_max 27.50
_diffrn_reflns_theta_min 2.25
_diffrn_standards_decay_% 0
_diffrn_standards_interval_count 0
_diffrn_standards_interval_time 0
_diffrn_standards_number 0
_exptl_absorpt_coefficient_mu 0.087
_exptl_absorpt_correction_type none
_exptl_crystal_colour Colorless
_exptl_crystal_density_diffrn 1.226
_exptl_crystal_density_method 'not measured'
_exptl_crystal_description Block
_exptl_crystal_F_000 444
_exptl_crystal_size_max 0.4
_exptl_crystal_size_mid 0.3
_exptl_crystal_size_min 0.2
_refine_diff_density_max 0.164
_refine_diff_density_min -0.136
_refine_ls_extinction_method none
_refine_ls_goodness_of_fit_ref 1.022
_refine_ls_hydrogen_treatment constr
_refine_ls_matrix_type full
_refine_ls_number_parameters 136
_refine_ls_number_reflns 2572
_refine_ls_number_restraints 0
_refine_ls_restrained_S_all 1.022
_refine_ls_R_factor_all 0.0526
_refine_ls_R_factor_gt 0.0409
_refine_ls_shift/su_max 0.001
_refine_ls_shift/su_mean 0.001
_refine_ls_structure_factor_coef Fsqd
_refine_ls_weighting_details 'calc w=1/[\s^2^(Fo^2^)+(0.0597P)^2^+0.1713P] where P=(Fo^2^+2Fc^2^)/3'
_refine_ls_weighting_scheme calc
_refine_ls_wR_factor_gt 0.1098
_refine_ls_wR_factor_ref 0.1199
_reflns_number_gt 2029
_reflns_number_total 2572
_reflns_threshold_expression I>2\s(I)
_cod_data_source_file lh5072.cif
_cod_data_source_block I
_cod_original_sg_symbol_H-M 'P 21/c'
_cod_database_code 2226591
_cod_database_fobs_code 2226591

loop_
_symmetry_equiv_pos_as_xyz
'x, y, z'
'-x, y+1/2, -z+1/2'
'-x, -y, -z'
'x, -y-1/2, z-1/2'

loop_
_atom_site_type_symbol
_atom_site_label
_atom_site_fract_x
_atom_site_fract_y
_atom_site_fract_z
_atom_site_U_iso_or_equiv
_atom_site_adp_type
_atom_site_calc_flag
_atom_site_refinement_flags
_atom_site_occupancy
_atom_site_disorder_assembly
_atom_site_disorder_group
O O1 0.16964(10) 1.03985(7) 0.42919(10) 0.0453(2) Uani d . 1 . .
O O2 0.24672(13) 0.91302(9) 0.31464(12) 0.0643(3) Uani d . 1 . .
O O3 0.49943(10) 0.88751(7) 0.57432(12) 0.0538(3) Uani d . 1 . .
C C1 0.03883(16) 1.07454(11) 0.29402(15) 0.0507(4) Uani d . 1 . .
C C2 0.0877(2) 1.11440(17) 0.1761(2) 0.0784(5) Uani d . 1 . .
H H2A 0.1256 1.0563 0.1397 0.118 Uiso calc R 1 . .
H H2B 0.1636 1.1669 0.2193 0.118 Uiso calc R 1 . .
H H2C 0.0047 1.1452 0.0949 0.118 Uiso calc R 1 . .
C C3 -0.0216(2) 1.16473(14) 0.3541(2) 0.0726(5) Uani d . 1 . .
H H3A -0.0548 1.1376 0.4260 0.109 Uiso calc R 1 . .
H H3B -0.1032 1.1973 0.2733 0.109 Uiso calc R 1 . .
H H3C 0.0548 1.2163 0.4010 0.109 Uiso calc R 1 . .
C C4 -0.07095(18) 0.98421(15) 0.2398(2) 0.0708(5) Uani d . 1 . .
H H4A -0.0985 0.9629 0.3184 0.106 Uiso calc R 1 . .
H H4B -0.0266 0.9255 0.2119 0.106 Uiso calc R 1 . .
H H4C -0.1574 1.0070 0.1549 0.106 Uiso calc R 1 . .
C C5 0.25888(15) 0.96225(10) 0.42366(15) 0.0434(3) Uani d . 1 . .
C C6 0.37853(15) 0.94408(10) 0.57882(16) 0.0474(3) Uani d . 1 . .
H H6A 0.4129 1.0118 0.6274 0.057 Uiso calc R 1 . .
H H6B 0.3377 0.9046 0.6374 0.057 Uiso calc R 1 . .
C C7 0.48857(14) 0.77893(10) 0.55146(14) 0.0430(3) Uani d . 1 . .
C C8 0.40501(16) 0.71184(11) 0.59620(17) 0.0501(3) Uani d . 1 . .
H H8 0.3454 0.7391 0.6398 0.060 Uiso calc R 1 . .
C C9 0.41070(15) 0.60337(10) 0.57559(15) 0.0465(3) Uani d . 1 . .
H H9 0.3543 0.5589 0.6066 0.056 Uiso calc R 1 . .
C C10 0.49740(13) 0.55858(9) 0.51049(13) 0.0372(3) Uani d . 1 . .
C C11 0.58025(16) 0.62869(11) 0.46692(16) 0.0485(3) Uani d . 1 . .
H H11 0.6399 0.6020 0.4230 0.058 Uiso calc R 1 . .
C C12 0.57629(16) 0.73697(11) 0.48722(17) 0.0513(4) Uani d . 1 . .
H H12 0.6332 0.7817 0.4573 0.062 Uiso calc R 1 . .

loop_
_atom_site_aniso_label
_atom_site_aniso_U_11
_atom_site_aniso_U_22
_atom_site_aniso_U_33
_atom_site_aniso_U_12
_atom_site_aniso_U_13
_atom_site_aniso_U_23
O1 0.0429(5) 0.0464(5) 0.0447(5) 0.0080(4) 0.0165(4) -0.0013(4)
O2 0.0713(7) 0.0657(7) 0.0547(6) 0.0123(5) 0.0250(5) -0.0130(5)
O3 0.0412(5) 0.0355(5) 0.0814(7) 0.0021(4) 0.0224(5) -0.0019(4)
C1 0.0454(7) 0.0560(8) 0.0483(7) 0.0088(6) 0.0171(6) 0.0094(6)
C2 0.0807(12) 0.0946(14) 0.0670(11) 0.0121(10) 0.0378(10) 0.0271(9)
C3 0.0677(11) 0.0677(11) 0.0821(11) 0.0265(9) 0.0309(9) 0.0127(9)
C4 0.0509(9) 0.0787(11) 0.0664(10) -0.0030(8) 0.0082(8) 0.0053(8)
C5 0.0447(7) 0.0381(6) 0.0503(7) -0.0006(5) 0.0227(6) -0.0037(5)
C6 0.0470(7) 0.0381(6) 0.0538(8) 0.0051(5) 0.0177(6) -0.0026(5)
C7 0.0361(6) 0.0364(6) 0.0503(7) 0.0024(5) 0.0117(5) 0.0010(5)
C8 0.0493(8) 0.0448(7) 0.0637(8) -0.0005(6) 0.0312(7) -0.0061(6)
C9 0.0489(7) 0.0417(7) 0.0549(8) -0.0054(6) 0.0277(6) -0.0014(5)
C10 0.0341(6) 0.0379(6) 0.0359(6) 0.0010(5) 0.0109(5) 0.0033(5)
C11 0.0487(7) 0.0415(7) 0.0645(8) 0.0046(6) 0.0327(7) 0.0058(6)
C12 0.0485(8) 0.0399(7) 0.0715(9) 0.0004(6) 0.0310(7) 0.0085(6)

loop_
_atom_type_symbol
_atom_type_description
_atom_type_scat_dispersion_real
_atom_type_scat_dispersion_imag
_atom_type_scat_source
C C 0.0033 0.0016 'International Tables Vol C Tables 4.2.6.8 and 6.1.1.4'
H H 0.0000 0.0000 'International Tables Vol C Tables 4.2.6.8 and 6.1.1.4'
O O 0.0106 0.0060 'International Tables Vol C Tables 4.2.6.8 and 6.1.1.4'

loop_
_geom_angle_atom_site_label_1
_geom_angle_atom_site_label_2
_geom_angle_atom_site_label_3
_geom_angle_site_symmetry_1
_geom_angle_site_symmetry_3
_geom_angle
_geom_angle_publ_flag
C5 O1 C1 . . 121.76(10) ?
C7 O3 C6 . . 119.66(10) ?
O1 C1 C4 . . 109.05(11) ?
O1 C1 C2 . . 110.05(12) ?
C4 C1 C2 . . 113.18(14) ?
O1 C1 C3 . . 102.28(12) ?
C4 C1 C3 . . 110.99(14) ?
C2 C1 C3 . . 110.73(14) ?
C1 C2 H2A . . 109.5 ?
C1 C2 H2B . . 109.5 ?
H2A C2 H2B . . 109.5 ?
C1 C2 H2C . . 109.5 ?
H2A C2 H2C . . 109.5 ?
H2B C2 H2C . . 109.5 ?
C1 C3 H3A . . 109.5 ?
C1 C3 H3B . . 109.5 ?
H3A C3 H3B . . 109.5 ?
C1 C3 H3C . . 109.5 ?
H3A C3 H3C . . 109.5 ?
H3B C3 H3C . . 109.5 ?
C1 C4 H4A . . 109.5 ?
C1 C4 H4B . . 109.5 ?
H4A C4 H4B . . 109.5 ?
C1 C4 H4C . . 109.5 ?
H4A C4 H4C . . 109.5 ?
H4B C4 H4C . . 109.5 ?
O2 C5 O1 . . 126.41(13) ?
O2 C5 C6 . . 124.59(12) ?
O1 C5 C6 . . 108.99(10) ?
O3 C6 C5 . . 111.44(11) ?
O3 C6 H6A . . 109.3 ?
C5 C6 H6A . . 109.3 ?
O3 C6 H6B . . 109.3 ?
C5 C6 H6B . . 109.3 ?
H6A C6 H6B . . 108.0 ?
C12 C7 C8 . . 119.36(12) ?
C12 C7 O3 . . 115.67(12) ?
C8 C7 O3 . . 124.85(12) ?
C7 C8 C9 . . 119.45(13) ?
C7 C8 H8 . . 120.3 ?
C9 C8 H8 . . 120.3 ?
C8 C9 C10 . . 122.62(12) ?
C8 C9 H9 . . 118.7 ?
C10 C9 H9 . . 118.7 ?
C9 C10 C11 . . 116.31(11) ?
C9 C10 C10 . 3_666 121.94(14) ?
C11 C10 C10 . 3_666 121.75(14) ?
C12 C11 C10 . . 121.79(13) ?
C12 C11 H11 . . 119.1 ?
C10 C11 H11 . . 119.1 ?
C7 C12 C11 . . 120.47(13) ?
C7 C12 H12 . . 119.8 ?
C11 C12 H12 . . 119.8 ?

loop_
_geom_bond_atom_site_label_1
_geom_bond_atom_site_label_2
_geom_bond_site_symmetry_2
_geom_bond_distance
_geom_bond_publ_flag
O1 C5 . 1.3379(15) ?
O1 C1 . 1.4867(16) ?
O2 C5 . 1.2020(16) ?
O3 C7 . 1.3861(15) ?
O3 C6 . 1.4143(16) ?
C1 C4 . 1.513(2) ?
C1 C2 . 1.519(2) ?
C1 C3 . 1.518(2) ?
C2 H2A . 0.9600 ?
C2 H2B . 0.9600 ?
C2 H2C . 0.9600 ?
C3 H3A . 0.9600 ?
C3 H3B . 0.9600 ?
C3 H3C . 0.9600 ?
C4 H4A . 0.9600 ?
C4 H4B . 0.9600 ?
C4 H4C . 0.9600 ?
C5 C6 . 1.5118(19) ?
C6 H6A . 0.9700 ?
C6 H6B . 0.9700 ?
C7 C12 . 1.3787(19) ?
C7 C8 . 1.3807(19) ?
C8 C9 . 1.3890(19) ?
C8 H8 . 0.9300 ?
C9 C10 . 1.3905(18) ?
C9 H9 . 0.9300 ?
C10 C11 . 1.3929(18) ?
C10 C10 3_666 1.497(2) ?
C11 C12 . 1.3845(19) ?
C11 H11 . 0.9300 ?
C12 H12 . 0.9300 ?

loop_
_geom_torsion_atom_site_label_1
_geom_torsion_atom_site_label_2
_geom_torsion_atom_site_label_3
_geom_torsion_atom_site_label_4
_geom_torsion_site_symmetry_1
_geom_torsion_site_symmetry_2
_geom_torsion_site_symmetry_3
_geom_torsion_site_symmetry_4
_geom_torsion
_geom_torsion_publ_flag
C5 O1 C1 C4 . . . . 64.56(16) ?
C5 O1 C1 C2 . . . . -60.14(17) ?
C5 O1 C1 C3 . . . . -177.86(12) ?
C1 O1 C5 O2 . . . . 0.4(2) ?
C1 O1 C5 C6 . . . . -178.70(11) ?
C7 O3 C6 C5 . . . . -77.86(15) ?
O2 C5 C6 O3 . . . . 18.60(19) ?
O1 C5 C6 O3 . . . . -162.30(10) ?
C6 O3 C7 C12 . . . . 153.70(12) ?
C6 O3 C7 C8 . . . . -30.43(19) ?
C12 C7 C8 C9 . . . . -0.1(2) ?
O3 C7 C8 C9 . . . . -175.79(13) ?
C7 C8 C9 C10 . . . . -0.3(2) ?
C8 C9 C10 C11 . . . . 0.3(2) ?
C8 C9 C10 C10 . . . 3_666 179.82(14) ?
C9 C10 C11 C12 . . . . -0.1(2) ?
C10 C10 C11 C12 3_666 . . . -179.55(14) ?
C8 C7 C12 C11 . . . . 0.3(2) ?
O3 C7 C12 C11 . . . . 176.43(12) ?
C10 C11 C12 C7 . . . . -0.3(2) ?
